data_1507395
loop_
_publ_author_name
'Ma, Shengming'
'Wu, Bin'
'Zhao, Shimin'

_publ_section_title
;
 Mild and efficient synthesis of (Z)-alpha-chloroalkylidene-beta-lactones
 via the PdCl2-catalyzed cyclocarbonylation of 2-alkynols.
;
_journal_issue 23
_journal_name_full 'Organic letters'
_journal_page_first 4429
_journal_page_last 4432
_journal_paper_doi 10.1021/ol0357245
_journal_volume 5
_journal_year 2003
_chemical_formula_sum 'C13 H13 Cl O2'
_chemical_formula_weight 236.68
_chemical_name_systematic
; 
 ? 
;
_space_group_IT_number 14
_symmetry_cell_setting monoclinic
_symmetry_space_group_name_Hall '-P 2yn'
_symmetry_space_group_name_H-M 'P 1 21/n 1'
_atom_sites_solution_hydrogens geom
_atom_sites_solution_primary direct
_atom_sites_solution_secondary difmap
_audit_creation_method SHELXL-97
_cell_angle_alpha 90.00
_cell_angle_beta 101.777(3)
_cell_angle_gamma 90.00
_cell_formula_units_Z 8
_cell_length_a 9.8786(13)
_cell_length_b 18.626(2)
_cell_length_c 13.5620(17)
_cell_measurement_reflns_used 1865
_cell_measurement_temperature 293(2)
_cell_measurement_theta_max 41.711
_cell_measurement_theta_min 4.374
_cell_volume 2442.9(5)
_computing_cell_refinement 'Bruker SMART'
_computing_data_collection 'Bruker SMART'
_computing_data_reduction 'Bruker SHELXTL'
_computing_molecular_graphics 'Bruker SHELXTL'
_computing_publication_material 'Bruker SHELXTL'
_computing_structure_refinement 'SHELXL-97 (Sheldrick, 1997)'
_computing_structure_solution 'SHELXS-97 (Sheldrick, 1990)'
_diffrn_ambient_temperature 293(2)
_diffrn_measured_fraction_theta_full 0.936
_diffrn_measured_fraction_theta_max 0.936
_diffrn_measurement_device_type 'CCD area detector'
_diffrn_measurement_method 'phi and omega scans'
_diffrn_radiation_monochromator graphite
_diffrn_radiation_source 'fine-focus sealed tube'
_diffrn_radiation_type MoK\a
_diffrn_radiation_wavelength 0.71073
_diffrn_reflns_av_R_equivalents 0.0761
_diffrn_reflns_av_sigmaI/netI 0.0968
_diffrn_reflns_limit_h_max 11
_diffrn_reflns_limit_h_min -13
_diffrn_reflns_limit_k_max 24
_diffrn_reflns_limit_k_min -23
_diffrn_reflns_limit_l_max 17
_diffrn_reflns_limit_l_min -13
_diffrn_reflns_number 14691
_diffrn_reflns_theta_full 28.28
_diffrn_reflns_theta_max 28.28
_diffrn_reflns_theta_min 1.88
_exptl_absorpt_coefficient_mu 0.295
_exptl_absorpt_correction_T_max 1.00000
_exptl_absorpt_correction_T_min 0.57282
_exptl_absorpt_correction_type sadabs
_exptl_crystal_colour colorless
_exptl_crystal_density_diffrn 1.287
_exptl_crystal_density_method 'not measured'
_exptl_crystal_F_000 992
_exptl_crystal_size_max 0.481
_exptl_crystal_size_mid 0.283
_exptl_crystal_size_min 0.170
_refine_diff_density_max 0.251
_refine_diff_density_min -0.299
_refine_diff_density_rms 0.041
_refine_ls_extinction_method none
_refine_ls_goodness_of_fit_ref 0.806
_refine_ls_hydrogen_treatment mixed
_refine_ls_matrix_type full
_refine_ls_number_parameters 393
_refine_ls_number_reflns 5663
_refine_ls_number_restraints 1
_refine_ls_restrained_S_all 0.806
_refine_ls_R_factor_all 0.1205
_refine_ls_R_factor_gt 0.0502
_refine_ls_shift/su_max 0.000
_refine_ls_shift/su_mean 0.000
_refine_ls_structure_factor_coef Fsqd
_refine_ls_weighting_details 'calc w=1/[\s^2^(Fo^2^)+(0.0402P)^2^+0.0000P] where P=(Fo^2^+2Fc^2^)/3'
_refine_ls_weighting_scheme calc
_refine_ls_wR_factor_gt 0.0963
_refine_ls_wR_factor_ref 0.1155
_reflns_number_gt 2497
_reflns_number_total 5663
_reflns_threshold_expression >2sigma(I)
_cod_data_source_file ol0357245si20030909_045751.cif
_cod_data_source_block cd23166
_cod_depositor_comments
;
The following automatic conversions were performed:

'_symmetry_cell_setting' value 'Monoclinic' changed to 'monoclinic'
according to /home/saulius/struct/CIF-dictionaries/cif_core.dic
dictionary named 'cif_core.dic' version 2.4.1 from 2010-06-29.

Automatic conversion script
Id: cif_fix_values 1715 2011-07-08 13:25:40Z adriana 
;
_cod_original_sg_symbol_H-M P2(1)/n
_cod_original_formula_sum 'C13 H13 O2  Cl'
_cod_database_code 1507395

loop_
_symmetry_equiv_pos_as_xyz
'x, y, z'
'-x+1/2, y+1/2, -z+1/2'
'-x, -y, -z'
'x-1/2, -y-1/2, z-1/2'

loop_
_atom_site_label
_atom_site_type_symbol
_atom_site_fract_x
_atom_site_fract_y
_atom_site_fract_z
_atom_site_U_iso_or_equiv
_atom_site_adp_type
_atom_site_occupancy
_atom_site_symmetry_multiplicity
_atom_site_calc_flag
_atom_site_refinement_flags
Cl1 Cl 0.98812(7) 0.13250(4) 0.42497(6) 0.0826(3) Uani 1 1 d .
Cl2 Cl 0.01838(8) 0.14203(4) 0.06762(6) 0.0889(3) Uani 1 1 d .
O1 O 1.16568(19) -0.00605(12) 0.37723(14) 0.0936(7) Uani 1 1 d .
O2 O 0.99741(17) -0.08701(9) 0.31111(12) 0.0655(5) Uani 1 1 d .
O3 O -0.16659(19) 0.28315(11) 0.10429(14) 0.0888(6) Uani 1 1 d .
O4 O -0.00165(16) 0.36269(8) 0.17789(12) 0.0581(5) Uani 1 1 d .
C1 C 1.0475(3) -0.02347(15) 0.35434(19) 0.0633(7) Uani 1 1 d .
C2 C 0.9090(2) 0.00500(12) 0.35722(16) 0.0463(6) Uani 1 1 d .
C3 C 0.8515(2) -0.06519(12) 0.30997(19) 0.0480(6) Uani 1 1 d .
C4 C 0.7632(3) -0.06680(12) 0.20535(18) 0.0507(6) Uani 1 1 d .
C5 C 0.7542(4) -0.14312(16) 0.1642(3) 0.0737(9) Uani 1 1 d .
C6 C 0.8134(4) -0.01492(18) 0.1345(3) 0.0729(9) Uani 1 1 d .
C7 C 0.8625(2) 0.06735(12) 0.38553(16) 0.0484(6) Uani 1 1 d .
C8 C 0.7202(2) 0.08675(11) 0.38741(15) 0.0439(6) Uani 1 1 d .
C9 C 0.6230(3) 0.03317(13) 0.39133(17) 0.0496(6) Uani 1 1 d .
C10 C 0.4885(3) 0.04991(16) 0.39251(19) 0.0583(7) Uani 1 1 d .
C11 C 0.4469(3) 0.12049(17) 0.3897(2) 0.0668(8) Uani 1 1 d .
C12 C 0.5403(4) 0.17352(16) 0.3865(2) 0.0735(9) Uani 1 1 d D
C13 C 0.6753(3) 0.15780(14) 0.38522(19) 0.0595(7) Uani 1 1 d .
C14 C -0.0489(3) 0.29944(14) 0.13332(18) 0.0593(7) Uani 1 1 d .
C15 C 0.0909(2) 0.27044(12) 0.13724(16) 0.0463(6) Uani 1 1 d .
C16 C 0.1459(2) 0.34022(12) 0.18611(18) 0.0457(6) Uani 1 1 d .
C17 C 0.2246(3) 0.34098(12) 0.29326(19) 0.0504(6) Uani 1 1 d .
C18 C 0.1724(4) 0.28713(19) 0.3601(3) 0.0737(9) Uani 1 1 d .
C19 C 0.2267(5) 0.41683(18) 0.3367(3) 0.0789(10) Uani 1 1 d .
C20 C 0.1407(2) 0.20792(11) 0.11282(16) 0.0477(6) Uani 1 1 d .
C21 C 0.2855(2) 0.18861(11) 0.11670(15) 0.0410(5) Uani 1 1 d .
C22 C 0.3811(3) 0.24234(13) 0.11038(17) 0.0470(6) Uani 1 1 d .
C23 C 0.5156(3) 0.22583(14) 0.11088(19) 0.0561(7) Uani 1 1 d .
C24 C 0.5597(3) 0.15551(16) 0.1189(2) 0.0638(8) Uani 1 1 d .
C25 C 0.4669(3) 0.10239(15) 0.1261(2) 0.0672(8) Uani 1 1 d .
C26 C 0.3315(3) 0.11793(13) 0.12512(19) 0.0566(7) Uani 1 1 d .
H1 H 0.817(2) -0.0951(10) 0.3561(14) 0.047(6) Uiso 1 1 d .
H2 H 0.669(2) -0.0525(10) 0.2140(14) 0.052(6) Uiso 1 1 d .
H3 H 0.847(3) -0.1570(12) 0.1610(18) 0.071(9) Uiso 1 1 d .
H4 H 0.729(3) -0.1765(13) 0.2114(18) 0.081(9) Uiso 1 1 d .
H5 H 0.689(3) -0.1449(13) 0.100(2) 0.100(11) Uiso 1 1 d .
H6 H 0.755(3) -0.0154(13) 0.0743(18) 0.077(10) Uiso 1 1 d .
H7 H 0.826(2) 0.0323(13) 0.1619(17) 0.075(8) Uiso 1 1 d .
H8 H 0.908(3) -0.0299(13) 0.1268(18) 0.088(10) Uiso 1 1 d .
H9 H 0.654(2) -0.0156(11) 0.3981(14) 0.050(6) Uiso 1 1 d .
H10 H 0.427(2) 0.0151(12) 0.3940(17) 0.074(9) Uiso 1 1 d .
H11 H 0.354(3) 0.1303(12) 0.3892(16) 0.069(8) Uiso 1 1 d .
H12 H 0.518(3) 0.2202(9) 0.3838(18) 0.083(9) Uiso 1 1 d D
H13 H 0.742(2) 0.1925(12) 0.3825(15) 0.061(8) Uiso 1 1 d .
H14 H 0.189(2) 0.3730(10) 0.1429(14) 0.047(6) Uiso 1 1 d .
H15 H 0.318(2) 0.3294(10) 0.2927(13) 0.042(6) Uiso 1 1 d .
H16 H 0.231(2) 0.2850(12) 0.4263(17) 0.073(8) Uiso 1 1 d .
H17 H 0.170(3) 0.2404(13) 0.3378(18) 0.079(9) Uiso 1 1 d .
H18 H 0.073(3) 0.2982(14) 0.3615(19) 0.092(10) Uiso 1 1 d .
H19 H 0.134(3) 0.4288(15) 0.341(2) 0.094(11) Uiso 1 1 d .
H20 H 0.254(3) 0.4508(16) 0.294(2) 0.115(13) Uiso 1 1 d .
H21 H 0.292(3) 0.4169(13) 0.4025(19) 0.086(10) Uiso 1 1 d .
H22 H 0.352(2) 0.2875(11) 0.1027(14) 0.050(7) Uiso 1 1 d .
H23 H 0.582(2) 0.2609(11) 0.1121(15) 0.062(8) Uiso 1 1 d .
H24 H 0.654(3) 0.1490(13) 0.1246(17) 0.083(9) Uiso 1 1 d .
H25 H 0.493(2) 0.0554(13) 0.1325(17) 0.076(8) Uiso 1 1 d .
H26 H 0.265(2) 0.0843(12) 0.1262(16) 0.063(8) Uiso 1 1 d .

loop_
_atom_site_aniso_label
_atom_site_aniso_U_11
_atom_site_aniso_U_22
_atom_site_aniso_U_33
_atom_site_aniso_U_23
_atom_site_aniso_U_13
_atom_site_aniso_U_12
Cl1 0.0727(5) 0.0715(5) 0.1082(6) -0.0336(4) 0.0292(4) -0.0339(4)
Cl2 0.0670(5) 0.0740(5) 0.1293(7) -0.0397(4) 0.0286(5) -0.0298(4)
O1 0.0412(13) 0.1297(18) 0.1106(16) -0.0222(13) 0.0173(11) -0.0027(12)
O2 0.0560(12) 0.0598(11) 0.0851(13) -0.0014(10) 0.0243(9) 0.0161(9)
O3 0.0431(12) 0.1273(18) 0.0980(15) -0.0337(12) 0.0191(11) -0.0082(12)
O4 0.0477(11) 0.0592(11) 0.0692(11) -0.0015(9) 0.0160(8) 0.0135(8)
C1 0.0473(18) 0.078(2) 0.0673(18) -0.0059(15) 0.0175(14) 0.0034(15)
C2 0.0380(14) 0.0485(14) 0.0549(15) -0.0044(11) 0.0151(11) -0.0043(11)
C3 0.0467(16) 0.0404(14) 0.0626(17) 0.0016(12) 0.0247(13) 0.0050(11)
C4 0.0554(17) 0.0446(14) 0.0558(16) -0.0037(12) 0.0202(14) -0.0009(12)
C5 0.103(3) 0.0527(18) 0.073(2) -0.0157(17) 0.037(2) -0.0153(19)
C6 0.095(3) 0.059(2) 0.065(2) 0.0059(17) 0.019(2) -0.0032(19)
C7 0.0481(16) 0.0471(14) 0.0522(15) -0.0074(11) 0.0157(12) -0.0124(12)
C8 0.0538(16) 0.0397(13) 0.0405(13) -0.0050(10) 0.0146(11) 0.0005(11)
C9 0.0504(17) 0.0444(15) 0.0575(16) 0.0011(12) 0.0195(12) 0.0047(13)
C10 0.0520(19) 0.0654(19) 0.0617(17) -0.0009(14) 0.0215(14) 0.0009(16)
C11 0.058(2) 0.082(2) 0.0606(18) -0.0037(15) 0.0142(15) 0.0278(18)
C12 0.091(3) 0.0514(19) 0.075(2) -0.0064(16) 0.0096(17) 0.0268(19)
C13 0.070(2) 0.0447(16) 0.0638(18) -0.0065(13) 0.0146(15) -0.0001(15)
C14 0.0487(18) 0.0732(19) 0.0593(17) -0.0055(14) 0.0188(14) -0.0025(15)
C15 0.0412(15) 0.0491(14) 0.0522(15) -0.0002(11) 0.0177(11) -0.0037(11)
C16 0.0411(15) 0.0401(13) 0.0592(16) 0.0036(12) 0.0181(12) 0.0048(11)
C17 0.0461(17) 0.0446(14) 0.0620(17) -0.0043(12) 0.0143(13) 0.0041(12)
C18 0.087(3) 0.071(2) 0.061(2) 0.0124(18) 0.0097(19) -0.002(2)
C19 0.098(3) 0.060(2) 0.079(3) -0.0214(19) 0.018(2) -0.003(2)
C20 0.0492(16) 0.0445(13) 0.0519(15) -0.0038(11) 0.0162(12) -0.0140(12)
C21 0.0480(15) 0.0367(12) 0.0401(13) -0.0037(10) 0.0136(11) -0.0003(11)
C22 0.0484(16) 0.0350(14) 0.0614(16) 0.0027(12) 0.0205(12) 0.0033(12)
C23 0.0470(17) 0.0554(17) 0.0695(18) 0.0042(13) 0.0203(14) 0.0003(14)
C24 0.053(2) 0.073(2) 0.0671(18) 0.0069(15) 0.0174(15) 0.0177(16)
C25 0.079(2) 0.0458(17) 0.077(2) 0.0087(15) 0.0171(16) 0.0220(17)
C26 0.067(2) 0.0387(15) 0.0656(18) 0.0009(12) 0.0170(14) -0.0033(14)

loop_
_atom_type_symbol
_atom_type_description
_atom_type_scat_dispersion_real
_atom_type_scat_dispersion_imag
_atom_type_scat_source
C C 0.0033 0.0016 'International Tables Vol C Tables 4.2.6.8 and 6.1.1.4'
H H 0.0000 0.0000 'International Tables Vol C Tables 4.2.6.8 and 6.1.1.4'
O O 0.0106 0.0060 'International Tables Vol C Tables 4.2.6.8 and 6.1.1.4'
Cl Cl 0.1484 0.1585 'International Tables Vol C Tables 4.2.6.8 and 6.1.1.4'

loop_
_geom_angle_atom_site_label_1
_geom_angle_atom_site_label_2
_geom_angle_atom_site_label_3
_geom_angle
C1 O2 C3 91.89(17)
C14 O4 C16 91.79(17)
O1 C1 O2 126.7(3)
O1 C1 C2 139.5(3)
O2 C1 C2 93.8(2)
C7 C2 C1 134.1(2)
C7 C2 C3 138.8(2)
C1 C2 C3 87.03(19)
O2 C3 C4 112.11(19)
O2 C3 C2 87.31(17)
C4 C3 C2 120.7(2)
O2 C3 H1 107.7(12)
C4 C3 H1 113.2(12)
C2 C3 H1 112.4(12)
C3 C4 C6 112.5(2)
C3 C4 C5 110.0(2)
C6 C4 C5 111.4(2)
C3 C4 H2 105.0(12)
C6 C4 H2 109.7(12)
C5 C4 H2 107.9(12)
C4 C5 H3 106.5(15)
C4 C5 H4 111.4(15)
H3 C5 H4 104(2)
C4 C5 H5 109.7(16)
H3 C5 H5 114(2)
H4 C5 H5 111(2)
C4 C6 H6 109.5(17)
C4 C6 H7 112.1(15)
H6 C6 H7 112(2)
C4 C6 H8 108.7(15)
H6 C6 H8 110(2)
H7 C6 H8 104(2)
C2 C7 C8 127.7(2)
C2 C7 Cl1 115.47(18)
C8 C7 Cl1 116.86(17)
C9 C8 C13 117.5(2)
C9 C8 C7 119.9(2)
C13 C8 C7 122.6(2)
C10 C9 C8 121.1(2)
C10 C9 H9 120.5(12)
C8 C9 H9 118.3(12)
C9 C10 C11 120.2(3)
C9 C10 H10 120.3(16)
C11 C10 H10 119.5(16)
C12 C11 C10 119.7(3)
C12 C11 H11 122.0(14)
C10 C11 H11 118.3(14)
C11 C12 C13 121.0(3)
C11 C12 H12 122.7(17)
C13 C12 H12 116.3(17)
C12 C13 C8 120.6(3)
C12 C13 H13 123.6(14)
C8 C13 H13 115.8(14)
O3 C14 O4 126.2(2)
O3 C14 C15 139.9(3)
O4 C14 C15 93.9(2)
C20 C15 C14 134.6(2)
C20 C15 C16 138.1(2)
C14 C15 C16 87.16(18)
O4 C16 C17 111.92(19)
O4 C16 C15 87.19(16)
C17 C16 C15 120.13(19)
O4 C16 H14 108.3(11)
C17 C16 H14 111.1(11)
C15 C16 H14 115.3(11)
C16 C17 C18 113.7(2)
C16 C17 C19 110.2(2)
C18 C17 C19 111.2(3)
C16 C17 H15 107.6(11)
C18 C17 H15 107.8(12)
C19 C17 H15 106.1(12)
C17 C18 H16 111.8(15)
C17 C18 H17 114.8(17)
H16 C18 H17 104(2)
C17 C18 H18 109.1(15)
H16 C18 H18 113(2)
H17 C18 H18 104(2)
C17 C19 H19 107.5(18)
C17 C19 H20 111.7(19)
H19 C19 H20 106(3)
C17 C19 H21 107.7(15)
H19 C19 H21 114(2)
H20 C19 H21 110(3)
C15 C20 C21 127.8(2)
C15 C20 Cl2 116.03(18)
C21 C20 Cl2 116.18(16)
C26 C21 C22 118.2(2)
C26 C21 C20 122.4(2)
C22 C21 C20 119.44(19)
C23 C22 C21 120.7(2)
C23 C22 H22 120.3(14)
C21 C22 H22 118.9(14)
C22 C23 C24 120.5(3)
C22 C23 H23 121.8(14)
C24 C23 H23 117.4(14)
C25 C24 C23 119.2(3)
C25 C24 H24 125.2(15)
C23 C24 H24 115.3(15)
C26 C25 C24 121.0(3)
C26 C25 H25 117.8(16)
C24 C25 H25 121.2(16)
C25 C26 C21 120.3(3)
C25 C26 H26 124.3(15)
C21 C26 H26 115.3(15)

loop_
_geom_bond_atom_site_label_1
_geom_bond_atom_site_label_2
_geom_bond_distance
Cl1 C7 1.740(2)
Cl2 C20 1.743(2)
O1 C1 1.190(3)
O2 C1 1.368(3)
O2 C3 1.494(3)
O3 C14 1.188(3)
O4 C14 1.362(3)
O4 C16 1.498(3)
C1 C2 1.476(3)
C2 C7 1.334(3)
C2 C3 1.514(3)
C3 C4 1.507(3)
C3 H1 0.95(2)
C4 C6 1.516(4)
C4 C5 1.523(3)
C4 H2 0.99(2)
C5 H3 0.96(2)
C5 H4 0.96(2)
C5 H5 0.98(3)
C6 H6 0.90(2)
C6 H7 0.95(2)
C6 H8 1.00(3)
C7 C8 1.457(3)
C8 C9 1.394(3)
C8 C13 1.394(3)
C9 C10 1.368(3)
C9 H9 0.957(19)
C10 C11 1.375(4)
C10 H10 0.89(2)
C11 C12 1.358(4)
C11 H11 0.93(2)
C12 C13 1.369(4)
C12 H12 0.897(16)
C13 H13 0.93(2)
C14 C15 1.474(3)
C15 C20 1.332(3)
C15 C16 1.509(3)
C16 C17 1.502(3)
C16 H14 1.002(19)
C17 C18 1.512(4)
C17 C19 1.529(4)
C17 H15 0.95(2)
C18 H16 0.97(2)
C18 H17 0.92(2)
C18 H18 1.01(3)
C19 H19 0.95(3)
C19 H20 0.93(3)
C19 H21 0.99(2)
C20 C21 1.466(3)
C21 C26 1.390(3)
C21 C22 1.391(3)
C22 C23 1.362(3)
C22 H22 0.887(19)
C23 C24 1.377(3)
C23 H23 0.92(2)
C24 C25 1.366(4)
C24 H24 0.93(3)
C25 C26 1.366(4)
C25 H25 0.91(2)
C26 H26 0.91(2)

loop_
_geom_torsion_atom_site_label_1
_geom_torsion_atom_site_label_2
_geom_torsion_atom_site_label_3
_geom_torsion_atom_site_label_4
_geom_torsion
C3 O2 C1 O1 179.4(3)
C3 O2 C1 C2 -0.34(19)
O1 C1 C2 C7 3.5(6)
O2 C1 C2 C7 -176.8(2)
O1 C1 C2 C3 -179.3(4)
O2 C1 C2 C3 0.33(19)
C1 O2 C3 C4 122.5(2)
C1 O2 C3 C2 0.33(18)
C7 C2 C3 O2 176.6(3)
C1 C2 C3 O2 -0.31(17)
C7 C2 C3 C4 62.3(4)
C1 C2 C3 C4 -114.5(2)
O2 C3 C4 C6 -61.9(3)
C2 C3 C4 C6 38.7(3)
O2 C3 C4 C5 63.0(3)
C2 C3 C4 C5 163.5(2)
C1 C2 C7 C8 -177.5(2)
C3 C2 C7 C8 6.9(5)
C1 C2 C7 Cl1 2.3(4)
C3 C2 C7 Cl1 -173.3(2)
C2 C7 C8 C9 21.9(4)
Cl1 C7 C8 C9 -157.85(17)
C2 C7 C8 C13 -157.9(2)
Cl1 C7 C8 C13 22.3(3)
C13 C8 C9 C10 0.3(3)
C7 C8 C9 C10 -179.6(2)
C8 C9 C10 C11 0.1(4)
C9 C10 C11 C12 -0.6(4)
C10 C11 C12 C13 0.6(4)
C11 C12 C13 C8 -0.2(4)
C9 C8 C13 C12 -0.2(4)
C7 C8 C13 C12 179.6(2)
C16 O4 C14 O3 -178.4(3)
C16 O4 C14 C15 0.35(18)
O3 C14 C15 C20 -5.3(5)
O4 C14 C15 C20 176.2(3)
O3 C14 C15 C16 178.1(4)
O4 C14 C15 C16 -0.35(18)
C14 O4 C16 C17 -121.8(2)
C14 O4 C16 C15 -0.34(18)
C20 C15 C16 O4 -176.0(3)
C14 C15 C16 O4 0.31(16)
C20 C15 C16 C17 -62.2(4)
C14 C15 C16 C17 114.1(2)
O4 C16 C17 C18 64.5(3)
C15 C16 C17 C18 -35.4(3)
O4 C16 C17 C19 -61.0(3)
C15 C16 C17 C19 -160.9(3)
C14 C15 C20 C21 176.5(2)
C16 C15 C20 C21 -8.7(4)
C14 C15 C20 Cl2 -1.6(4)
C16 C15 C20 Cl2 173.2(2)
C15 C20 C21 C26 156.2(2)
Cl2 C20 C21 C26 -25.7(3)
C15 C20 C21 C22 -24.7(3)
Cl2 C20 C21 C22 153.38(17)
C26 C21 C22 C23 1.0(3)
C20 C21 C22 C23 -178.1(2)
C21 C22 C23 C24 -0.8(4)
C22 C23 C24 C25 0.1(4)
C23 C24 C25 C26 0.3(4)
C24 C25 C26 C21 0.0(4)
C22 C21 C26 C25 -0.6(3)
C20 C21 C26 C25 178.5(2)

loop_
_cod_related_entry_id
_cod_related_entry_code
_cod_related_entry_database
1 9474330 ChemSpider
